data_4089252
loop_
_publ_author_name
'Luo, Wenlong'
'Shi, Tong'
'Liu, Shaofeng'
'Zuo, Weiwei'
'Li, Zhibo'

_publ_section_title
;
 Well-Designed Unsymmetrical Salphen-Al Complexes: Synthesis,
 Characterization, and Ring-Opening Polymerization Catalysis
;
_journal_issue 9
_journal_name_full Organometallics
_journal_page_first 1736
_journal_paper_doi 10.1021/acs.organomet.7b00106
_journal_volume 36
_journal_year 2017
_chemical_formula_sum 'C37 H49 Al N2 O2'
_chemical_formula_weight 580.76
_space_group_IT_number 2
_space_group_name_Hall '-P 1'
_space_group_name_H-M_alt 'P -1'
_symmetry_cell_setting triclinic
_symmetry_space_group_name_H-M 'P -1'
_atom_sites_solution_hydrogens geom
_atom_sites_solution_primary direct
_atom_sites_solution_secondary difmap
_audit_creation_method SHELXL-97
_cell_angle_alpha 84.612(10)
_cell_angle_beta 79.772(10)
_cell_angle_gamma 71.288(9)
_cell_formula_units_Z 2
_cell_length_a 9.639(3)
_cell_length_b 12.721(2)
_cell_length_c 14.367(2)
_cell_measurement_reflns_used 271
_cell_measurement_temperature 100(2)
_cell_measurement_theta_max 18.78
_cell_measurement_theta_min 2.86
_cell_volume 1640.7(6)
_computing_cell_refinement 'Bruker SAINT'
_computing_data_collection 'Bruker APEX2'
_computing_data_reduction 'Bruker SAINT'
_computing_molecular_graphics 'Bruker SHELXTL'
_computing_publication_material 'Bruker SHELXTL'
_computing_structure_refinement 'SHELXL-97 (Sheldrick, 2008)'
_computing_structure_solution 'SHELXS-97 (Sheldrick, 2008)'
_diffrn_ambient_temperature 100(2)
_diffrn_measured_fraction_theta_full 0.994
_diffrn_measured_fraction_theta_max 0.994
_diffrn_measurement_device_type 'Bruker APEX-II CCD'
_diffrn_measurement_method '\f and \w scans'
_diffrn_radiation_monochromator graphite
_diffrn_radiation_source 'fine-focus sealed tube'
_diffrn_radiation_type MoK\a
_diffrn_radiation_wavelength 0.71073
_diffrn_reflns_av_R_equivalents 0.0819
_diffrn_reflns_av_sigmaI/netI 0.2160
_diffrn_reflns_limit_h_max 11
_diffrn_reflns_limit_h_min -11
_diffrn_reflns_limit_k_max 15
_diffrn_reflns_limit_k_min -12
_diffrn_reflns_limit_l_max 16
_diffrn_reflns_limit_l_min -17
_diffrn_reflns_number 8411
_diffrn_reflns_theta_full 24.99
_diffrn_reflns_theta_max 24.99
_diffrn_reflns_theta_min 1.44
_exptl_absorpt_coefficient_mu 0.096
_exptl_absorpt_correction_T_max 0.9838
_exptl_absorpt_correction_T_min 0.9726
_exptl_absorpt_correction_type multi-scan
_exptl_absorpt_process_details SADABS
_exptl_crystal_colour yellow
_exptl_crystal_density_diffrn 1.176
_exptl_crystal_density_method 'not measured'
_exptl_crystal_description block
_exptl_crystal_F_000 628
_exptl_crystal_size_max 0.29
_exptl_crystal_size_mid 0.21
_exptl_crystal_size_min 0.17
_refine_diff_density_max 0.409
_refine_diff_density_min -0.455
_refine_diff_density_rms 0.095
_refine_ls_extinction_method none
_refine_ls_goodness_of_fit_ref 1.184
_refine_ls_hydrogen_treatment constr
_refine_ls_matrix_type full
_refine_ls_number_parameters 379
_refine_ls_number_reflns 5735
_refine_ls_number_restraints 0
_refine_ls_restrained_S_all 1.184
_refine_ls_R_factor_all 0.2252
_refine_ls_R_factor_gt 0.0956
_refine_ls_shift/su_max 0.000
_refine_ls_shift/su_mean 0.000
_refine_ls_structure_factor_coef Fsqd
_refine_ls_weighting_details 'calc w=1/[\s^2^(Fo^2^)+(0.0393P)^2^+0.0000P] where P=(Fo^2^+2Fc^2^)/3'
_refine_ls_weighting_scheme calc
_refine_ls_wR_factor_gt 0.1664
_refine_ls_wR_factor_ref 0.2179
_reflns_number_gt 2220
_reflns_number_total 5735
_reflns_threshold_expression >2sigma(I)
_cod_data_source_file om7b00106_si_002.cif
_cod_data_source_block 2
_cod_depositor_comments
;
The following automatic conversions were performed:

data item '_exptl_absorpt_correction_type' value 'Multi-scan' was
changed to 'multi-scan' in accordance with the
/home/saulius/struct/COD-crude-data/automatic-downloads/DataCite-retrospective/ACS/depositions/lib/dictionaries/cif_core.dic
dictionary named 'cif_core.dic' version 2.4.2 last updated on
2011-04-26.

data item '_symmetry_cell_setting' value 'Triclinic' was changed to
'triclinic' in accordance with the
/home/saulius/struct/COD-crude-data/automatic-downloads/DataCite-retrospective/ACS/depositions/lib/dictionaries/cif_core.dic
dictionary named 'cif_core.dic' version 2.4.2 last updated on
2011-04-26.

Automatic conversion script
Id: cif_fix_values 6909 2019-04-08 15:41:33Z antanas 
;
_cod_original_sg_symbol_H-M 'P-1   '
_cod_database_code 4089252

loop_
_symmetry_equiv_pos_as_xyz
'x, y, z'
'-x, -y, -z'

loop_
_atom_site_label
_atom_site_type_symbol
_atom_site_fract_x
_atom_site_fract_y
_atom_site_fract_z
_atom_site_U_iso_or_equiv
_atom_site_adp_type
_atom_site_occupancy
_atom_site_symmetry_multiplicity
_atom_site_calc_flag
_atom_site_refinement_flags
Al1 Al -0.0765(2) 0.53712(16) 0.31508(14) 0.0246(5) Uani 1 1 d .
O1 O 0.0814(4) 0.5856(3) 0.2721(3) 0.0228(11) Uani 1 1 d .
O2 O 0.0245(4) 0.4050(3) 0.2624(3) 0.0261(11) Uani 1 1 d .
N1 N -0.1108(6) 0.6221(4) 0.4301(4) 0.0245(14) Uani 1 1 d .
N2 N -0.1827(5) 0.4521(4) 0.4148(3) 0.0211(13) Uani 1 1 d .
C1 C -0.2244(7) 0.6063(5) 0.5022(4) 0.0207(16) Uani 1 1 d .
C2 C -0.2996(7) 0.6778(5) 0.5801(4) 0.0247(16) Uani 1 1 d .
H2A H -0.2730 0.7406 0.5866 0.030 Uiso 1 1 calc R
C3 C -0.4102(7) 0.6541(5) 0.6449(4) 0.0259(17) Uani 1 1 d .
H3A H -0.4615 0.7021 0.6934 0.031 Uiso 1 1 calc R
C4 C -0.4444(7) 0.5563(5) 0.6367(5) 0.0296(17) Uani 1 1 d .
H4A H -0.5153 0.5374 0.6818 0.036 Uiso 1 1 calc R
C5 C -0.3718(6) 0.4866(5) 0.5603(4) 0.0241(16) Uani 1 1 d .
H5A H -0.3969 0.4230 0.5547 0.029 Uiso 1 1 calc R
C6 C -0.2618(7) 0.5125(5) 0.4924(5) 0.0220(16) Uani 1 1 d .
C7 C -0.0430(7) 0.6928(5) 0.4423(5) 0.0248(17) Uani 1 1 d .
H7A H -0.0725 0.7300 0.4987 0.030 Uiso 1 1 calc R
C8 C 0.0736(6) 0.7175(5) 0.3754(5) 0.0243(17) Uani 1 1 d .
C9 C 0.1294(6) 0.6626(5) 0.2927(4) 0.0169(15) Uani 1 1 d .
C10 C 0.2433(7) 0.6960(5) 0.2307(4) 0.0229(16) Uani 1 1 d .
C11 C 0.2970(7) 0.7717(5) 0.2580(4) 0.0202(15) Uani 1 1 d .
H11A H 0.3747 0.7885 0.2179 0.024 Uiso 1 1 calc R
C12 C 0.2421(7) 0.8279(5) 0.3449(5) 0.0262(17) Uani 1 1 d .
C13 C 0.1285(7) 0.8001(5) 0.4051(5) 0.0270(17) Uani 1 1 d .
H13 H 0.0888 0.8337 0.4628 0.032 Uiso 1 1 calc R
C14 C 0.2987(7) 0.6490(5) 0.1299(5) 0.0301(18) Uani 1 1 d .
C15 C 0.1700(7) 0.6748(5) 0.0721(4) 0.0270(17) Uani 1 1 d .
H15A H 0.2075 0.6450 0.0104 0.040 Uiso 1 1 calc R
H15B H 0.1254 0.7538 0.0659 0.040 Uiso 1 1 calc R
H15C H 0.0970 0.6418 0.1041 0.040 Uiso 1 1 calc R
C16 C 0.3731(7) 0.5230(5) 0.1344(5) 0.0360(19) Uani 1 1 d .
H16A H 0.4058 0.4965 0.0713 0.054 Uiso 1 1 calc R
H16B H 0.3033 0.4877 0.1676 0.054 Uiso 1 1 calc R
H16C H 0.4568 0.5059 0.1671 0.054 Uiso 1 1 calc R
C17 C 0.4128(7) 0.6984(5) 0.0705(5) 0.0354(19) Uani 1 1 d .
H17A H 0.4424 0.6666 0.0093 0.053 Uiso 1 1 calc R
H17B H 0.4979 0.6822 0.1017 0.053 Uiso 1 1 calc R
H17C H 0.3696 0.7774 0.0633 0.053 Uiso 1 1 calc R
C18 C 0.3097(7) 0.9136(5) 0.3743(5) 0.0257(17) Uani 1 1 d .
C19 C 0.1946(7) 0.9986(5) 0.4371(5) 0.047(2) Uani 1 1 d .
H19A H 0.2386 1.0497 0.4554 0.070 Uiso 1 1 calc R
H19B H 0.1571 0.9618 0.4927 0.070 Uiso 1 1 calc R
H19C H 0.1146 1.0383 0.4034 0.070 Uiso 1 1 calc R
C20 C 0.4419(7) 0.8525(5) 0.4219(4) 0.0313(18) Uani 1 1 d .
H20A H 0.4821 0.9050 0.4419 0.047 Uiso 1 1 calc R
H20B H 0.5159 0.8035 0.3782 0.047 Uiso 1 1 calc R
H20C H 0.4117 0.8100 0.4760 0.047 Uiso 1 1 calc R
C21 C 0.3596(8) 0.9735(6) 0.2812(5) 0.051(2) Uani 1 1 d .
H21A H 0.4011 1.0281 0.2958 0.076 Uiso 1 1 calc R
H21B H 0.2756 1.0092 0.2498 0.076 Uiso 1 1 calc R
H21C H 0.4330 0.9201 0.2406 0.076 Uiso 1 1 calc R
C22 C -0.2028(6) 0.3606(5) 0.4016(4) 0.0256(17) Uani 1 1 d .
H22A H -0.2652 0.3342 0.4480 0.031 Uiso 1 1 calc R
C23 C -0.1332(6) 0.2943(5) 0.3172(5) 0.0223(16) Uani 1 1 d .
C24 C -0.0193(7) 0.3174(5) 0.2489(5) 0.0245(17) Uani 1 1 d .
C25 C 0.0473(7) 0.2489(5) 0.1733(4) 0.0190(15) Uani 1 1 d .
C26 C -0.0098(7) 0.1643(5) 0.1677(4) 0.0228(16) Uani 1 1 d .
H26A H 0.0307 0.1199 0.1156 0.027 Uiso 1 1 calc R
C27 C -0.1224(7) 0.1369(5) 0.2318(4) 0.0215(16) Uani 1 1 d .
C28 C -0.1800(7) 0.2026(5) 0.3033(5) 0.0260(17) Uani 1 1 d .
H28A H -0.2557 0.1884 0.3473 0.031 Uiso 1 1 calc R
C29 C -0.1796(7) 0.0442(5) 0.2141(5) 0.0270(17) Uani 1 1 d .
C30 C -0.2681(9) 0.0090(6) 0.3018(5) 0.056(2) Uani 1 1 d .
H30A H -0.2086 -0.0124 0.3515 0.084 Uiso 1 1 calc R
H30B H -0.2970 -0.0528 0.2883 0.084 Uiso 1 1 calc R
H30C H -0.3551 0.0698 0.3214 0.084 Uiso 1 1 calc R
C31 C -0.2758(8) 0.0830(5) 0.1296(6) 0.061(3) Uani 1 1 d .
H31A H -0.3608 0.1456 0.1484 0.092 Uiso 1 1 calc R
H31B H -0.3077 0.0231 0.1153 0.092 Uiso 1 1 calc R
H31C H -0.2163 0.1037 0.0744 0.092 Uiso 1 1 calc R
C32 C -0.0506(7) -0.0578(5) 0.1810(5) 0.046(2) Uani 1 1 d .
H32A H 0.0115 -0.0831 0.2291 0.070 Uiso 1 1 calc R
H32B H 0.0062 -0.0388 0.1238 0.070 Uiso 1 1 calc R
H32C H -0.0884 -0.1157 0.1693 0.070 Uiso 1 1 calc R
C33 C 0.1741(7) 0.2685(5) 0.1036(4) 0.0207(16) Uani 1 1 d .
C34 C 0.2289(7) 0.1836(5) 0.0239(5) 0.039(2) Uani 1 1 d .
H34A H 0.2599 0.1096 0.0514 0.059 Uiso 1 1 calc R
H34B H 0.3110 0.1976 -0.0180 0.059 Uiso 1 1 calc R
H34C H 0.1498 0.1910 -0.0109 0.059 Uiso 1 1 calc R
C35 C 0.3053(6) 0.2568(5) 0.1497(4) 0.0259(17) Uani 1 1 d .
H35A H 0.2772 0.3075 0.2002 0.039 Uiso 1 1 calc R
H35B H 0.3818 0.2734 0.1039 0.039 Uiso 1 1 calc R
H35C H 0.3416 0.1821 0.1747 0.039 Uiso 1 1 calc R
C36 C 0.1249(7) 0.3855(5) 0.0569(4) 0.0314(18) Uani 1 1 d .
H36A H 0.0913 0.4398 0.1048 0.047 Uiso 1 1 calc R
H36B H 0.0456 0.3917 0.0226 0.047 Uiso 1 1 calc R
H36C H 0.2071 0.3982 0.0141 0.047 Uiso 1 1 calc R
C37 C -0.2397(7) 0.6187(5) 0.2431(5) 0.039(2) Uani 1 1 d .
H37A H -0.2042 0.6635 0.1930 0.059 Uiso 1 1 calc R
H37B H -0.3202 0.6655 0.2849 0.059 Uiso 1 1 calc R
H37C H -0.2736 0.5665 0.2168 0.059 Uiso 1 1 calc R

loop_
_atom_site_aniso_label
_atom_site_aniso_U_11
_atom_site_aniso_U_22
_atom_site_aniso_U_33
_atom_site_aniso_U_23
_atom_site_aniso_U_13
_atom_site_aniso_U_12
Al1 0.0207(12) 0.0268(13) 0.0273(13) -0.0022(10) -0.0012(10) -0.0098(9)
O1 0.028(3) 0.023(3) 0.022(3) -0.004(2) -0.004(2) -0.013(2)
O2 0.016(2) 0.027(3) 0.035(3) -0.008(2) 0.005(2) -0.009(2)
N1 0.024(3) 0.025(3) 0.030(4) 0.004(3) -0.004(3) -0.015(3)
N2 0.027(3) 0.021(3) 0.020(3) -0.006(3) -0.007(3) -0.011(3)
C1 0.018(4) 0.022(4) 0.018(4) 0.006(3) -0.001(3) -0.003(3)
C2 0.020(4) 0.031(4) 0.024(4) -0.009(3) 0.002(3) -0.010(3)
C3 0.025(4) 0.029(4) 0.022(4) -0.004(3) -0.004(3) -0.004(3)
C4 0.023(4) 0.033(5) 0.029(4) -0.004(4) -0.001(3) -0.006(3)
C5 0.017(4) 0.026(4) 0.031(4) 0.009(3) -0.012(3) -0.007(3)
C6 0.013(4) 0.025(4) 0.032(4) -0.007(3) -0.001(3) -0.012(3)
C7 0.018(4) 0.017(4) 0.033(4) 0.007(3) -0.007(3) 0.002(3)
C8 0.010(4) 0.022(4) 0.042(5) 0.000(4) -0.010(3) -0.005(3)
C9 0.019(4) 0.014(4) 0.017(4) -0.005(3) -0.001(3) -0.004(3)
C10 0.028(4) 0.027(4) 0.013(4) 0.001(3) -0.005(3) -0.007(3)
C11 0.022(4) 0.027(4) 0.013(4) -0.007(3) 0.001(3) -0.010(3)
C12 0.010(4) 0.019(4) 0.045(5) 0.008(4) -0.008(4) 0.001(3)
C13 0.020(4) 0.013(4) 0.047(5) 0.003(3) -0.007(4) -0.005(3)
C14 0.021(4) 0.027(4) 0.039(5) 0.007(4) 0.008(3) -0.012(3)
C15 0.035(4) 0.032(4) 0.018(4) -0.001(3) -0.009(3) -0.013(3)
C16 0.028(4) 0.030(5) 0.048(5) 0.001(4) 0.004(4) -0.012(3)
C17 0.026(4) 0.029(4) 0.048(5) 0.002(4) 0.005(4) -0.011(3)
C18 0.028(4) 0.026(4) 0.030(4) 0.005(3) -0.009(4) -0.019(3)
C19 0.036(5) 0.048(5) 0.063(6) -0.030(4) -0.009(4) -0.014(4)
C20 0.030(4) 0.043(5) 0.030(4) -0.007(4) -0.016(4) -0.016(3)
C21 0.060(6) 0.041(5) 0.068(6) 0.016(5) -0.023(5) -0.037(4)
C22 0.016(4) 0.032(5) 0.025(4) 0.005(4) -0.001(3) -0.005(3)
C23 0.015(4) 0.022(4) 0.030(4) -0.001(3) -0.003(3) -0.005(3)
C24 0.020(4) 0.026(4) 0.036(5) 0.008(4) -0.015(4) -0.015(3)
C25 0.023(4) 0.029(4) 0.008(3) -0.004(3) 0.001(3) -0.012(3)
C26 0.030(4) 0.024(4) 0.013(4) -0.009(3) -0.004(3) -0.004(3)
C27 0.019(4) 0.028(4) 0.018(4) 0.003(3) -0.002(3) -0.008(3)
C28 0.017(4) 0.025(4) 0.032(4) -0.003(3) 0.003(3) -0.005(3)
C29 0.020(4) 0.023(4) 0.042(5) -0.006(4) -0.006(4) -0.010(3)
C30 0.084(7) 0.068(6) 0.043(5) -0.011(5) 0.003(5) -0.067(5)
C31 0.054(6) 0.031(5) 0.119(8) 0.006(5) -0.054(6) -0.021(4)
C32 0.025(4) 0.025(5) 0.088(7) -0.003(4) -0.002(4) -0.010(3)
C33 0.028(4) 0.020(4) 0.015(4) -0.006(3) -0.001(3) -0.008(3)
C34 0.028(4) 0.032(5) 0.057(5) 0.002(4) 0.006(4) -0.017(4)
C35 0.027(4) 0.023(4) 0.030(4) -0.004(3) -0.005(3) -0.009(3)
C36 0.030(4) 0.039(5) 0.027(4) 0.000(4) -0.003(3) -0.014(3)
C37 0.033(4) 0.038(5) 0.046(5) 0.003(4) -0.005(4) -0.012(4)

loop_
_atom_type_symbol
_atom_type_description
_atom_type_scat_dispersion_real
_atom_type_scat_dispersion_imag
_atom_type_scat_source
C C 0.0033 0.0016 'International Tables Vol C Tables 4.2.6.8 and 6.1.1.4'
H H 0.0000 0.0000 'International Tables Vol C Tables 4.2.6.8 and 6.1.1.4'
Al Al 0.0645 0.0514 'International Tables Vol C Tables 4.2.6.8 and 6.1.1.4'
N N 0.0061 0.0033 'International Tables Vol C Tables 4.2.6.8 and 6.1.1.4'
O O 0.0106 0.0060 'International Tables Vol C Tables 4.2.6.8 and 6.1.1.4'

loop_
_geom_angle_atom_site_label_1
_geom_angle_atom_site_label_2
_geom_angle_atom_site_label_3
_geom_angle
O2 Al1 O1 89.5(2)
O2 Al1 N1 143.5(2)
O1 Al1 N1 88.1(2)
O2 Al1 C37 109.5(2)
O1 Al1 C37 108.6(2)
N1 Al1 C37 105.7(3)
O2 Al1 N2 87.1(2)
O1 Al1 N2 149.9(2)
N1 Al1 N2 77.3(2)
C37 Al1 N2 100.7(2)
C9 O1 Al1 136.4(4)
C24 O2 Al1 131.5(4)
C7 N1 C1 119.1(6)
C7 N1 Al1 125.8(5)
C1 N1 Al1 115.1(4)
C22 N2 C6 119.6(6)
C22 N2 Al1 124.7(5)
C6 N2 Al1 114.2(4)
C6 C1 N1 113.5(6)
C6 C1 C2 120.2(6)
N1 C1 C2 126.4(6)
C3 C2 C1 120.7(6)
C3 C2 H2A 119.6
C1 C2 H2A 119.6
C2 C3 C4 119.0(6)
C2 C3 H3A 120.5
C4 C3 H3A 120.5
C3 C4 C5 120.4(7)
C3 C4 H4A 119.8
C5 C4 H4A 119.8
C6 C5 C4 120.6(6)
C6 C5 H5A 119.7
C4 C5 H5A 119.7
N2 C6 C1 114.4(6)
N2 C6 C5 126.6(6)
C1 C6 C5 119.0(6)
N1 C7 C8 125.2(6)
N1 C7 H7A 117.4
C8 C7 H7A 117.4
C9 C8 C7 121.4(6)
C9 C8 C13 124.1(6)
C7 C8 C13 114.5(6)
O1 C9 C8 121.4(6)
O1 C9 C10 122.2(6)
C8 C9 C10 116.4(6)
C11 C10 C9 120.0(6)
C11 C10 C14 120.1(6)
C9 C10 C14 119.8(6)
C10 C11 C12 124.1(6)
C10 C11 H11A 118.0
C12 C11 H11A 118.0
C13 C12 C11 117.2(6)
C13 C12 C18 120.5(6)
C11 C12 C18 122.2(6)
C12 C13 C8 118.0(7)
C12 C13 H13 121.0
C8 C13 H13 121.0
C17 C14 C16 106.3(5)
C17 C14 C15 105.5(5)
C16 C14 C15 108.5(5)
C17 C14 C10 113.3(6)
C16 C14 C10 111.4(5)
C15 C14 C10 111.4(5)
C14 C15 H15A 109.5
C14 C15 H15B 109.5
H15A C15 H15B 109.5
C14 C15 H15C 109.5
H15A C15 H15C 109.5
H15B C15 H15C 109.5
C14 C16 H16A 109.5
C14 C16 H16B 109.5
H16A C16 H16B 109.5
C14 C16 H16C 109.5
H16A C16 H16C 109.5
H16B C16 H16C 109.5
C14 C17 H17A 109.5
C14 C17 H17B 109.5
H17A C17 H17B 109.5
C14 C17 H17C 109.5
H17A C17 H17C 109.5
H17B C17 H17C 109.5
C20 C18 C19 111.8(5)
C20 C18 C21 110.0(6)
C19 C18 C21 108.7(6)
C20 C18 C12 109.1(5)
C19 C18 C12 110.7(5)
C21 C18 C12 106.3(5)
C18 C19 H19A 109.5
C18 C19 H19B 109.5
H19A C19 H19B 109.5
C18 C19 H19C 109.5
H19A C19 H19C 109.5
H19B C19 H19C 109.5
C18 C20 H20A 109.5
C18 C20 H20B 109.5
H20A C20 H20B 109.5
C18 C20 H20C 109.5
H20A C20 H20C 109.5
H20B C20 H20C 109.5
C18 C21 H21A 109.5
C18 C21 H21B 109.5
H21A C21 H21B 109.5
C18 C21 H21C 109.5
H21A C21 H21C 109.5
H21B C21 H21C 109.5
N2 C22 C23 124.0(6)
N2 C22 H22A 118.0
C23 C22 H22A 118.0
C28 C23 C24 118.2(6)
C28 C23 C22 119.0(6)
C24 C23 C22 122.8(6)
O2 C24 C25 121.8(6)
O2 C24 C23 117.9(6)
C25 C24 C23 120.3(6)
C26 C25 C24 115.5(6)
C26 C25 C33 123.7(6)
C24 C25 C33 120.8(6)
C25 C26 C27 127.4(6)
C25 C26 H26A 116.3
C27 C26 H26A 116.3
C28 C27 C26 114.9(6)
C28 C27 C29 123.3(6)
C26 C27 C29 121.6(6)
C27 C28 C23 123.7(7)
C27 C28 H28A 118.2
C23 C28 H28A 118.2
C30 C29 C27 112.3(6)
C30 C29 C32 107.3(6)
C27 C29 C32 110.3(5)
C30 C29 C31 111.2(5)
C27 C29 C31 108.9(5)
C32 C29 C31 106.6(6)
C29 C30 H30A 109.5
C29 C30 H30B 109.5
H30A C30 H30B 109.5
C29 C30 H30C 109.5
H30A C30 H30C 109.5
H30B C30 H30C 109.5
C29 C31 H31A 109.5
C29 C31 H31B 109.5
H31A C31 H31B 109.5
C29 C31 H31C 109.5
H31A C31 H31C 109.5
H31B C31 H31C 109.5
C29 C32 H32A 109.5
C29 C32 H32B 109.5
H32A C32 H32B 109.5
C29 C32 H32C 109.5
H32A C32 H32C 109.5
H32B C32 H32C 109.5
C35 C33 C25 111.9(5)
C35 C33 C36 108.9(5)
C25 C33 C36 110.0(5)
C35 C33 C34 106.0(5)
C25 C33 C34 111.9(5)
C36 C33 C34 107.9(5)
C33 C34 H34A 109.5
C33 C34 H34B 109.5
H34A C34 H34B 109.5
C33 C34 H34C 109.5
H34A C34 H34C 109.5
H34B C34 H34C 109.5
C33 C35 H35A 109.5
C33 C35 H35B 109.5
H35A C35 H35B 109.5
C33 C35 H35C 109.5
H35A C35 H35C 109.5
H35B C35 H35C 109.5
C33 C36 H36A 109.5
C33 C36 H36B 109.5
H36A C36 H36B 109.5
C33 C36 H36C 109.5
H36A C36 H36C 109.5
H36B C36 H36C 109.5
Al1 C37 H37A 109.5
Al1 C37 H37B 109.5
H37A C37 H37B 109.5
Al1 C37 H37C 109.5
H37A C37 H37C 109.5
H37B C37 H37C 109.5

loop_
_geom_bond_atom_site_label_1
_geom_bond_atom_site_label_2
_geom_bond_distance
Al1 O2 1.809(4)
Al1 O1 1.809(4)
Al1 N1 1.980(5)
Al1 C37 1.988(6)
Al1 N2 2.042(5)
O1 C9 1.288(6)
O2 C24 1.352(7)
N1 C7 1.309(7)
N1 C1 1.418(7)
N2 C22 1.276(7)
N2 C6 1.378(7)
C1 C6 1.379(8)
C1 C2 1.444(8)
C2 C3 1.376(8)
C2 H2A 0.9300
C3 C4 1.405(8)
C3 H3A 0.9300
C4 C5 1.412(8)
C4 H4A 0.9300
C5 C6 1.407(8)
C5 H5A 0.9300
C7 C8 1.439(8)
C7 H7A 0.9300
C8 C9 1.370(8)
C8 C13 1.445(8)
C9 C10 1.434(8)
C10 C11 1.347(8)
C10 C14 1.557(9)
C11 C12 1.428(8)
C11 H11A 0.9300
C12 C13 1.388(8)
C12 C18 1.559(8)
C13 H13 0.9300
C14 C17 1.530(8)
C14 C16 1.531(8)
C14 C15 1.546(8)
C15 H15A 0.9600
C15 H15B 0.9600
C15 H15C 0.9600
C16 H16A 0.9600
C16 H16B 0.9600
C16 H16C 0.9600
C17 H17A 0.9600
C17 H17B 0.9600
C17 H17C 0.9600
C18 C20 1.506(7)
C18 C19 1.507(8)
C18 C21 1.554(9)
C19 H19A 0.9600
C19 H19B 0.9600
C19 H19C 0.9600
C20 H20A 0.9600
C20 H20B 0.9600
C20 H20C 0.9600
C21 H21A 0.9600
C21 H21B 0.9600
C21 H21C 0.9600
C22 C23 1.474(8)
C22 H22A 0.9300
C23 C28 1.420(8)
C23 C24 1.424(8)
C24 C25 1.387(8)
C25 C26 1.371(8)
C25 C33 1.507(8)
C26 C27 1.405(8)
C26 H26A 0.9300
C27 C28 1.313(8)
C27 C29 1.511(8)
C28 H28A 0.9300
C29 C30 1.508(9)
C29 C32 1.525(8)
C29 C31 1.603(8)
C30 H30A 0.9600
C30 H30B 0.9600
C30 H30C 0.9600
C31 H31A 0.9600
C31 H31B 0.9600
C31 H31C 0.9600
C32 H32A 0.9600
C32 H32B 0.9600
C32 H32C 0.9600
C33 C35 1.490(7)
C33 C36 1.537(8)
C33 C34 1.552(8)
C34 H34A 0.9600
C34 H34B 0.9600
C34 H34C 0.9600
C35 H35A 0.9600
C35 H35B 0.9600
C35 H35C 0.9600
C36 H36A 0.9600
C36 H36B 0.9600
C36 H36C 0.9600
C37 H37A 0.9600
C37 H37B 0.9600
C37 H37C 0.9600

loop_
_geom_torsion_atom_site_label_1
_geom_torsion_atom_site_label_2
_geom_torsion_atom_site_label_3
_geom_torsion_atom_site_label_4
_geom_torsion
O2 Al1 O1 C9 -159.5(6)
N1 Al1 O1 C9 -15.9(6)
C37 Al1 O1 C9 90.1(6)
N2 Al1 O1 C9 -76.1(7)
O1 Al1 O2 C24 -169.7(5)
N1 Al1 O2 C24 104.2(6)
C37 Al1 O2 C24 -60.1(6)
N2 Al1 O2 C24 40.3(5)
O2 Al1 N1 C7 95.8(6)
O1 Al1 N1 C7 9.2(5)
C37 Al1 N1 C7 -99.6(5)
N2 Al1 N1 C7 162.6(5)
O2 Al1 N1 C1 -87.2(5)
O1 Al1 N1 C1 -173.8(4)
C37 Al1 N1 C1 77.4(5)
N2 Al1 N1 C1 -20.3(4)
O2 Al1 N2 C22 -26.8(5)
O1 Al1 N2 C22 -110.8(6)
N1 Al1 N2 C22 -173.6(5)
C37 Al1 N2 C22 82.5(5)
O2 Al1 N2 C6 167.1(4)
O1 Al1 N2 C6 83.1(6)
N1 Al1 N2 C6 20.3(4)
C37 Al1 N2 C6 -83.6(4)
C7 N1 C1 C6 -165.0(5)
Al1 N1 C1 C6 17.7(7)
C7 N1 C1 C2 15.4(9)
Al1 N1 C1 C2 -161.9(5)
C6 C1 C2 C3 -0.6(9)
N1 C1 C2 C3 178.9(6)
C1 C2 C3 C4 2.9(9)
C2 C3 C4 C5 -3.3(9)
C3 C4 C5 C6 1.5(8)
C22 N2 C6 C1 176.4(5)
Al1 N2 C6 C1 -16.8(6)
C22 N2 C6 C5 -2.9(9)
Al1 N2 C6 C5 164.0(5)
N1 C1 C6 N2 -0.2(8)
C2 C1 C6 N2 179.4(5)
N1 C1 C6 C5 179.2(5)
C2 C1 C6 C5 -1.2(9)
C4 C5 C6 N2 -180.0(5)
C4 C5 C6 C1 0.8(9)
C1 N1 C7 C8 -179.8(5)
Al1 N1 C7 C8 -2.9(9)
N1 C7 C8 C9 -3.3(9)
N1 C7 C8 C13 179.0(5)
Al1 O1 C9 C8 14.2(9)
Al1 O1 C9 C10 -165.6(4)
C7 C8 C9 O1 -1.1(9)
C13 C8 C9 O1 176.4(5)
C7 C8 C9 C10 178.7(5)
C13 C8 C9 C10 -3.8(9)
O1 C9 C10 C11 -175.6(6)
C8 C9 C10 C11 4.6(8)
O1 C9 C10 C14 7.6(9)
C8 C9 C10 C14 -172.3(5)
C9 C10 C11 C12 -3.6(9)
C14 C10 C11 C12 173.2(5)
C10 C11 C12 C13 1.4(9)
C10 C11 C12 C18 179.0(6)
C11 C12 C13 C8 -0.4(8)
C18 C12 C13 C8 -178.0(5)
C9 C8 C13 C12 1.8(9)
C7 C8 C13 C12 179.4(5)
C11 C10 C14 C17 -0.7(8)
C9 C10 C14 C17 176.2(5)
C11 C10 C14 C16 119.2(6)
C9 C10 C14 C16 -63.9(7)
C11 C10 C14 C15 -119.5(6)
C9 C10 C14 C15 57.4(7)
C13 C12 C18 C20 92.6(7)
C11 C12 C18 C20 -84.8(7)
C13 C12 C18 C19 -30.9(8)
C11 C12 C18 C19 151.7(6)
C13 C12 C18 C21 -148.8(6)
C11 C12 C18 C21 33.7(8)
C6 N2 C22 C23 174.9(5)
Al1 N2 C22 C23 9.5(8)
N2 C22 C23 C28 -170.9(6)
N2 C22 C23 C24 9.7(9)
Al1 O2 C24 C25 149.6(5)
Al1 O2 C24 C23 -32.9(8)
C28 C23 C24 O2 179.8(5)
C22 C23 C24 O2 -0.7(8)
C28 C23 C24 C25 -2.6(9)
C22 C23 C24 C25 176.8(5)
O2 C24 C25 C26 -179.2(5)
C23 C24 C25 C26 3.3(8)
O2 C24 C25 C33 1.1(9)
C23 C24 C25 C33 -176.4(5)
C24 C25 C26 C27 -3.0(9)
C33 C25 C26 C27 176.7(6)
C25 C26 C27 C28 1.6(9)
C25 C26 C27 C29 177.0(6)
C26 C27 C28 C23 -0.6(9)
C29 C27 C28 C23 -175.9(6)
C24 C23 C28 C27 1.2(9)
C22 C23 C28 C27 -178.3(5)
C28 C27 C29 C30 -20.5(9)
C26 C27 C29 C30 164.6(6)
C28 C27 C29 C32 -140.2(7)
C26 C27 C29 C32 44.9(8)
C28 C27 C29 C31 103.2(7)
C26 C27 C29 C31 -71.8(7)
C26 C25 C33 C35 -117.3(6)
C24 C25 C33 C35 62.3(7)
C26 C25 C33 C36 121.4(6)
C24 C25 C33 C36 -58.9(7)
C26 C25 C33 C34 1.5(8)
C24 C25 C33 C34 -178.8(5)
